data_7028436
loop_
_publ_author_name
'Bauer, Christina A.'
'Jones, Simon C.'
'Kinnibrugh, Tiffany L.'
'Tongwa, Paul'
'Farrell, Richard A.'
'Vakil, Avinash'
'Timofeeva, Tatiana V.'
'Khrustalev, Victor N.'
'Allendorf, Mark D.'

_publ_section_title
;
 Homo- and heterometallic luminescent 2-D stilbene metal-organic
 frameworks.
;
_journal_issue 7
_journal_name_full 'Dalton transactions (Cambridge, England : 2003)'
_journal_page_first 2925
_journal_page_last 2935
_journal_paper_doi 10.1039/c3dt52939h
_journal_volume 43
_journal_year 2014
_chemical_formula_moiety 'C54 H44 Co N2 O14 Zn2'
_chemical_formula_sum 'C54 H44 Co N2 O14 Zn2'
_chemical_formula_weight 1134.58
_chemical_name_systematic
; 
 ? 
;
_space_group_IT_number 148
_symmetry_cell_setting trigonal
_symmetry_space_group_name_Hall '-R 3'
_symmetry_space_group_name_H-M 'R -3 :H'
_atom_sites_solution_hydrogens geom
_atom_sites_solution_primary direct
_atom_sites_solution_secondary difmap
_audit_creation_method SHELXL-97
_cell_angle_alpha 90.00
_cell_angle_beta 90.00
_cell_angle_gamma 120.00
_cell_formula_units_Z 3
_cell_length_a 16.1476(19)
_cell_length_b 16.1476(19)
_cell_length_c 16.476(4)
_cell_measurement_reflns_used 7771
_cell_measurement_temperature 100(2)
_cell_measurement_theta_max 29.92
_cell_measurement_theta_min 2.52
_cell_volume 3720.5(11)
_computing_cell_refinement 'SAINT (Bruker, 2001)'
_computing_data_collection 'APEX2 (Bruker, 2005)'
_computing_data_reduction 'SAINT (Bruker, 2001)'
_computing_molecular_graphics 'SHELXTL (Sheldrick, 2008)'
_computing_publication_material 'SHELXTL (Sheldrick, 2008)'
_computing_structure_refinement 'SHELXTL (Sheldrick, 2008)'
_computing_structure_solution 'SHELXTL (Sheldrick, 2008)'
_diffrn_ambient_temperature 100(2)
_diffrn_measured_fraction_theta_full 0.992
_diffrn_measured_fraction_theta_max 0.992
_diffrn_measurement_device_type 'Bruker APEX-II CCD'
_diffrn_measurement_method '\f and \w scans'
_diffrn_radiation_monochromator graphite
_diffrn_radiation_source 'fine-focus sealed tube'
_diffrn_radiation_type MoK\a
_diffrn_radiation_wavelength 0.71073
_diffrn_reflns_av_R_equivalents 0.0276
_diffrn_reflns_av_sigmaI/netI 0.0190
_diffrn_reflns_limit_h_max 22
_diffrn_reflns_limit_h_min -22
_diffrn_reflns_limit_k_max 22
_diffrn_reflns_limit_k_min -22
_diffrn_reflns_limit_l_max 23
_diffrn_reflns_limit_l_min -23
_diffrn_reflns_number 18962
_diffrn_reflns_theta_full 30.00
_diffrn_reflns_theta_max 30.00
_diffrn_reflns_theta_min 1.91
_exptl_absorpt_coefficient_mu 1.361
_exptl_absorpt_correction_T_max 0.763
_exptl_absorpt_correction_T_min 0.686
_exptl_absorpt_correction_type multi-scan
_exptl_absorpt_process_details 'SADABS (Bruker, 2003)'
_exptl_crystal_colour colourless
_exptl_crystal_density_diffrn 1.519
_exptl_crystal_density_method 'not measured'
_exptl_crystal_description prism
_exptl_crystal_F_000 1743
_exptl_crystal_size_max 0.30
_exptl_crystal_size_mid 0.24
_exptl_crystal_size_min 0.21
_refine_diff_density_max 0.916
_refine_diff_density_min -0.435
_refine_diff_density_rms 0.082
_refine_ls_extinction_method none
_refine_ls_goodness_of_fit_ref 1.062
_refine_ls_hydrogen_treatment constr
_refine_ls_matrix_type full
_refine_ls_number_parameters 117
_refine_ls_number_reflns 2396
_refine_ls_number_restraints 8
_refine_ls_restrained_S_all 1.062
_refine_ls_R_factor_all 0.0455
_refine_ls_R_factor_gt 0.0375
_refine_ls_shift/su_max 0.001
_refine_ls_shift/su_mean 0.000
_refine_ls_structure_factor_coef Fsqd
_refine_ls_weighting_details 'calc w=1/[\s^2^(Fo^2^)+(0.0786P)^2^] where P=(Fo^2^+2Fc^2^)/3'
_refine_ls_weighting_scheme calc
_refine_ls_wR_factor_gt 0.1077
_refine_ls_wR_factor_ref 0.1120
_reflns_number_gt 1980
_reflns_number_total 2396
_reflns_threshold_expression I>2\s(I)
_cod_data_source_file c3dt52939h.txt
_cod_data_source_block Zn2Co
_cod_depositor_comments
;
The following automatic conversions were performed:

'_symmetry_cell_setting' value 'Trigonal' changed to 'trigonal'
according to
/usr/data/users/saulius/automatic-downloads/current/RSC/lib/dictionaries/cif_core.dic
dictionary named 'cif_core.dic' version 2.4.2 from 2011-04-26.

Automatic conversion script
Id: cif_fix_values 2281 2013-09-26 08:29:07Z andrius 
;
_cod_original_cell_volume 3720.5(15)
_cod_original_sg_symbol_H-M 'R -3'
_cod_database_code 7028436

loop_
_symmetry_equiv_pos_as_xyz
'x, y, z'
'-y, x-y, z'
'-x+y, -x, z'
'x+2/3, y+1/3, z+1/3'
'-y+2/3, x-y+1/3, z+1/3'
'-x+y+2/3, -x+1/3, z+1/3'
'x+1/3, y+2/3, z+2/3'
'-y+1/3, x-y+2/3, z+2/3'
'-x+y+1/3, -x+2/3, z+2/3'
'-x, -y, -z'
'y, -x+y, -z'
'x-y, x, -z'
'-x+2/3, -y+1/3, -z+1/3'
'y+2/3, -x+y+1/3, -z+1/3'
'x-y+2/3, x+1/3, -z+1/3'
'-x+1/3, -y+2/3, -z+2/3'
'y+1/3, -x+y+2/3, -z+2/3'
'x-y+1/3, x+2/3, -z+2/3'

loop_
_atom_site_label
_atom_site_type_symbol
_atom_site_fract_x
_atom_site_fract_y
_atom_site_fract_z
_atom_site_U_iso_or_equiv
_atom_site_adp_type
_atom_site_occupancy
_atom_site_symmetry_multiplicity
_atom_site_calc_flag
_atom_site_refinement_flags
Zn1 Zn 0.6667 0.3333 0.54604(2) 0.02760(13) Uani 1 3 d S
Co1 Co 0.6667 0.3333 0.3333 0.01593(13) Uani 1 6 d S
O1 O 0.72467(9) 0.45567(9) 0.40513(7) 0.0279(3) Uani 1 1 d .
O2 O 0.78777(9) 0.44883(9) 0.52386(8) 0.0319(3) Uani 1 1 d .
C1 C 0.79261(12) 0.48547(12) 0.45411(11) 0.0272(3) Uani 1 1 d .
C2 C 0.88585(14) 0.56972(14) 0.43158(12) 0.0353(4) Uani 1 1 d .
C3 C 0.89065(17) 0.63087(19) 0.37104(17) 0.0597(8) Uani 1 1 d .
H3 H 0.8340 0.6200 0.3442 0.072 Uiso 1 1 calc R
C4 C 0.97883(19) 0.7087(2) 0.3492(2) 0.0778(11) Uani 1 1 d .
H4 H 0.9818 0.7521 0.3088 0.093 Uiso 1 1 calc R
C5 C 1.06325(16) 0.72340(19) 0.38675(16) 0.0575(7) Uani 1 1 d .
C6 C 1.05742(16) 0.66271(19) 0.44762(17) 0.0560(7) Uani 1 1 d .
H6 H 1.1140 0.6723 0.4736 0.067 Uiso 1 1 calc R
C7 C 0.96934(15) 0.58752(17) 0.47138(15) 0.0455(5) Uani 1 1 d .
H7 H 0.9659 0.5477 0.5152 0.055 Uiso 1 1 calc R
C8 C 1.15805(16) 0.8016(2) 0.36261(19) 0.0674(9) Uani 1 1 d .
H8 H 1.2117 0.8074 0.3913 0.081 Uiso 1 1 calc R
O3 O 0.6744(8) 0.3497(9) 0.6669(2) 0.113(2) Uani 0.333333 1 d PD
N1 N 0.7562(6) 0.4335(6) 0.7808(3) 0.113(2) Uani 0.333333 1 d PD
C9 C 0.7470(8) 0.3883(7) 0.7104(4) 0.113(2) Uani 0.333333 1 d PD
H9 H 0.8013 0.3855 0.6919 0.135 Uiso 0.333333 1 calc PR
C10 C 0.6945(7) 0.4724(8) 0.8008(5) 0.113(2) Uani 0.333333 1 d PD
H10A H 0.6846 0.4703 0.8596 0.169 Uiso 0.333333 1 d PR
H10B H 0.6325 0.4394 0.7732 0.169 Uiso 0.333333 1 d PR
H10C H 0.7300 0.5391 0.7828 0.169 Uiso 0.333333 1 d PR
C11 C 0.8383(6) 0.4605(8) 0.8333(5) 0.113(2) Uani 0.333333 1 d PD
H11A H 0.8706 0.4274 0.8158 0.169 Uiso 0.333333 1 d PR
H11B H 0.8836 0.5275 0.8383 0.169 Uiso 0.333333 1 d PR
H11C H 0.8084 0.4357 0.8848 0.169 Uiso 0.333333 1 d PR

loop_
_atom_site_aniso_label
_atom_site_aniso_U_11
_atom_site_aniso_U_22
_atom_site_aniso_U_33
_atom_site_aniso_U_23
_atom_site_aniso_U_13
_atom_site_aniso_U_12
Zn1 0.02784(15) 0.02784(15) 0.0271(2) 0.000 0.000 0.01392(8)
Co1 0.01388(16) 0.01388(16) 0.0200(2) 0.000 0.000 0.00694(8)
O1 0.0230(6) 0.0225(6) 0.0373(7) -0.0074(5) -0.0048(5) 0.0108(5)
O2 0.0293(6) 0.0280(6) 0.0329(6) -0.0049(5) -0.0045(5) 0.0100(5)
C1 0.0260(8) 0.0223(7) 0.0328(8) -0.0070(6) -0.0026(6) 0.0117(6)
C2 0.0274(8) 0.0295(9) 0.0380(10) -0.0018(7) -0.0068(7) 0.0060(7)
C3 0.0317(11) 0.0546(15) 0.0617(15) 0.0198(12) -0.0179(10) -0.0018(10)
C4 0.0369(12) 0.0712(19) 0.0780(19) 0.0424(16) -0.0217(13) -0.0083(12)
C5 0.0302(11) 0.0541(14) 0.0578(14) 0.0161(11) -0.0137(10) -0.0018(10)
C6 0.0271(10) 0.0532(14) 0.0681(16) 0.0178(12) -0.0133(10) 0.0054(10)
C7 0.0303(10) 0.0407(11) 0.0538(13) 0.0097(9) -0.0102(9) 0.0089(8)
C8 0.0290(11) 0.0664(17) 0.0711(18) 0.0263(14) -0.0181(11) -0.0029(11)
O3 0.111(4) 0.105(4) 0.0368(16) 0.000(2) 0.007(2) -0.010(3)
N1 0.111(4) 0.105(4) 0.0368(16) 0.000(2) 0.007(2) -0.010(3)
C9 0.111(4) 0.105(4) 0.0368(16) 0.000(2) 0.007(2) -0.010(3)
C10 0.111(4) 0.105(4) 0.0368(16) 0.000(2) 0.007(2) -0.010(3)
C11 0.111(4) 0.105(4) 0.0368(16) 0.000(2) 0.007(2) -0.010(3)

loop_
_atom_type_symbol
_atom_type_description
_atom_type_scat_dispersion_real
_atom_type_scat_dispersion_imag
_atom_type_scat_source
C C 0.0033 0.0016 'International Tables Vol C Tables 4.2.6.8 and 6.1.1.4'
H H 0.0000 0.0000 'International Tables Vol C Tables 4.2.6.8 and 6.1.1.4'
N N 0.0061 0.0033 'International Tables Vol C Tables 4.2.6.8 and 6.1.1.4'
O O 0.0106 0.0060 'International Tables Vol C Tables 4.2.6.8 and 6.1.1.4'
Co Co 0.3494 0.9721 'International Tables Vol C Tables 4.2.6.8 and 6.1.1.4'
Zn Zn 0.2839 1.4301 'International Tables Vol C Tables 4.2.6.8 and 6.1.1.4'

loop_
_geom_angle_atom_site_label_1
_geom_angle_atom_site_label_2
_geom_angle_atom_site_label_3
_geom_angle
_geom_angle_site_symmetry_1
_geom_angle_site_symmetry_3
O2 Zn1 O2 116.56(2) . 2_655
O2 Zn1 O3 100.3(5) . 3_665
O2 Zn1 O3 106.7(5) . 2_655
O2 Zn1 O3 95.4(2) . .
O1 Co1 O1 90.87(5) 2_655 .
C1 O1 Co1 128.69(11) . .
C1 O2 Zn1 114.36(11) . .
O1 C1 O2 124.38(16) . .
O1 C1 C2 118.97(16) . .
O2 C1 C2 116.65(15) . .
C3 C2 C7 119.38(19) . .
C3 C2 C1 120.34(18) . .
C7 C2 C1 120.27(18) . .
C2 C3 C4 119.9(2) . .
C2 C3 H3 120.1 . .
C4 C3 H3 120.1 . .
C3 C4 C5 120.4(2) . .
C3 C4 H4 119.8 . .
C5 C4 H4 119.8 . .
C6 C5 C4 119.1(2) . .
C6 C5 C8 118.8(2) . .
C4 C5 C8 122.1(2) . .
C5 C6 C7 120.4(2) . .
C5 C6 H6 119.8 . .
C7 C6 H6 119.8 . .
C6 C7 C2 120.7(2) . .
C6 C7 H7 119.7 . .
C2 C7 H7 119.7 . .
C8 C8 C5 125.7(3) 16_765 .
C8 C8 H8 117.1 16_765 .
C5 C8 H8 117.1 . .
C9 O3 Zn1 128.3(6) . .
C9 N1 C11 120.9(3) . .
C9 N1 C10 121.2(3) . .
C11 N1 C10 116.9(3) . .
O3 C9 N1 126.3(4) . .
O3 C9 H9 116.9 . .
N1 C9 H9 116.9 . .
N1 C10 H10A 110.2 . .
N1 C10 H10B 113.2 . .
H10A C10 H10B 109.5 . .
N1 C10 H10C 104.9 . .
H10A C10 H10C 109.5 . .
H10B C10 H10C 109.5 . .
N1 C11 H11A 108.8 . .
N1 C11 H11B 117.2 . .
H11A C11 H11B 109.5 . .
N1 C11 H11C 102.0 . .
H11A C11 H11C 109.4 . .
H11B C11 H11C 109.5 . .

loop_
_geom_bond_atom_site_label_1
_geom_bond_atom_site_label_2
_geom_bond_distance
_geom_bond_site_symmetry_2
Zn1 O2 1.9464(13) .
Zn1 O3 2.005(4) .
Co1 O1 2.0806(12) .
O1 C1 1.248(2) .
O2 C1 1.277(2) .
C1 C2 1.486(3) .
C2 C3 1.378(3) .
C2 C7 1.394(3) .
C3 C4 1.395(3) .
C3 H3 0.9500 .
C4 C5 1.405(4) .
C4 H4 0.9500 .
C5 C6 1.372(3) .
C5 C8 1.471(3) .
C6 C7 1.387(3) .
C6 H6 0.9500 .
C7 H7 0.9500 .
C8 C8 1.332(5) 16_765
C8 H8 0.9500 .
O3 C9 1.244(3) .
N1 C9 1.338(3) .
N1 C11 1.455(3) .
N1 C10 1.456(3) .
C9 H9 0.9500 .
C10 H10A 0.9799 .
C10 H10B 0.9800 .
C10 H10C 0.9801 .
C11 H11A 0.9602 .
C11 H11B 0.9600 .
C11 H11C 0.9600 .

loop_
_geom_torsion_atom_site_label_1
_geom_torsion_atom_site_label_2
_geom_torsion_atom_site_label_3
_geom_torsion_atom_site_label_4
_geom_torsion
_geom_torsion_site_symmetry_1
_geom_torsion_site_symmetry_4
O1 Co1 O1 C1 17.61(16) 3_665 .
O1 Co1 O1 C1 -71.51(13) 17 .
O1 Co1 O1 C1 -162.39(16) 18_545 .
O1 Co1 O1 C1 108.49(13) 2_655 .
O2 Zn1 O2 C1 95.17(11) 3_665 .
O2 Zn1 O2 C1 -48.80(14) 2_655 .
O3 Zn1 O2 C1 -163.5(3) 3_665 .
O3 Zn1 O2 C1 -153.8(4) 2_655 .
O3 Zn1 O2 C1 -153.1(6) . .
Co1 O1 C1 O2 -74.2(2) . .
Co1 O1 C1 C2 106.47(18) . .
Zn1 O2 C1 O1 4.9(2) . .
Zn1 O2 C1 C2 -175.73(13) . .
O1 C1 C2 C3 19.3(3) . .
O2 C1 C2 C3 -160.1(2) . .
O1 C1 C2 C7 -160.5(2) . .
O2 C1 C2 C7 20.1(3) . .
C7 C2 C3 C4 1.1(5) . .
C1 C2 C3 C4 -178.7(3) . .
C2 C3 C4 C5 2.2(6) . .
C3 C4 C5 C6 -3.0(6) . .
C3 C4 C5 C8 176.8(4) . .
C4 C5 C6 C7 0.4(5) . .
C8 C5 C6 C7 -179.3(3) . .
C5 C6 C7 C2 2.9(5) . .
C3 C2 C7 C6 -3.6(4) . .
C1 C2 C7 C6 176.2(2) . .
C6 C5 C8 C8 178.9(5) . 16_765
C4 C5 C8 C8 -0.8(7) . 16_765
C11 N1 C9 O3 168.7(12) . .
C10 N1 C9 O3 -22.5(18) . .
